data_7100881
loop_
_publ_author_name
'C. Aakeroy'
'John Desper'
'Benjamin M. T. Scott'

_publ_section_title
;
Balancing supramolecular reagents for reliable
formation of co-crystals
;
_journal_name_full 'Chemical Communications'
_journal_paper_doi 10.1039/b517118k
_journal_year 2006
_chemical_formula_moiety
;
(C11 H11 N3 O)2 (C4 H6 O4)
;
_chemical_formula_sum 'C26 H28 N6 O6'
_chemical_formula_weight 520.54
_space_group_IT_number 14
_symmetry_cell_setting monoclinic
_symmetry_space_group_name_Hall '-P 2yn'
_symmetry_space_group_name_H-M 'P 1 21/n 1'
_cell_angle_alpha 90.00
_cell_angle_beta 96.130(7)
_cell_angle_gamma 90.00
_cell_formula_units_Z 2
_cell_length_a 9.5363(9)
_cell_length_b 7.3143(6)
_cell_length_c 17.6580(15)
_cell_measurement_temperature 173(2)
_cell_volume 1224.63(19)
_diffrn_ambient_temperature 173(2)
_exptl_crystal_density_diffrn 1.412
_cod_depositor_comments
;
The following automatic conversions were performed:
'_symmetry_cell_setting' value 'Monoclinic' changed to 'monoclinic'
according to '/home/saulius/struct/CIF-dictionaries/cif_core.dic'
dictionary named 'cif_core.dic' version 2.4.1 from 2010-06-29.

Automatic conversion script
Id: cif_fix_enum 1527 2010-12-29 10:47:43Z saulius 
;
_cod_original_sg_symbol_H-M 'P 21/n'
_cod_database_code 7100881

loop_
_symmetry_equiv_pos_as_xyz
'x, y, z'
'-x+1/2, y+1/2, -z+1/2'
'-x, -y, -z'
'x-1/2, -y-1/2, z-1/2'

loop_
_atom_site_label
_atom_site_type_symbol
_atom_site_fract_x
_atom_site_fract_y
_atom_site_fract_z
_atom_site_U_iso_or_equiv
_atom_site_adp_type
_atom_site_occupancy
_atom_site_symmetry_multiplicity
_atom_site_calc_flag
_atom_site_refinement_flags
_atom_site_disorder_assembly
_atom_site_disorder_group
C11 C 0.69892(17) 0.6422(2) 0.11394(10) 0.0253(4) Uani 1 1 d . . .
C12 C 0.77524(18) 0.5043(3) 0.15386(10) 0.0276(4) Uani 1 1 d . . .
H12 H 0.8718 0.5230 0.1714 0.033 Uiso 1 1 calc R . .
C13 C 0.71129(19) 0.3402(3) 0.16813(10) 0.0290(4) Uani 1 1 d . . .
H13 H 0.7646 0.2465 0.1951 0.035 Uiso 1 1 calc R . .
C14 C 0.57028(17) 0.3109(3) 0.14353(10) 0.0261(4) Uani 1 1 d . . .
C15 C 0.49377(18) 0.4504(3) 0.10582(11) 0.0322(5) Uani 1 1 d . . .
H15 H 0.3963 0.4329 0.0901 0.039 Uiso 1 1 calc R . .
C16 C 0.55639(18) 0.6141(3) 0.09062(11) 0.0303(5) Uani 1 1 d . . .
H16 H 0.5023 0.7079 0.0642 0.036 Uiso 1 1 calc R . .
C17 C 0.76314(17) 0.8158(3) 0.09078(10) 0.0251(4) Uani 1 1 d . . .
N17 N 0.88870(16) 0.8634(2) 0.12459(10) 0.0308(4) Uani 1 1 d . . .
H17A H 0.926(2) 0.968(3) 0.1097(12) 0.037 Uiso 1 1 d . . .
H17B H 0.942(2) 0.791(3) 0.1616(12) 0.037 Uiso 1 1 d . . .
O17 O 0.69900(12) 0.91043(19) 0.03984(7) 0.0322(4) Uani 1 1 d . . .
C18 C 0.50140(18) 0.1281(3) 0.15472(11) 0.0293(4) Uani 1 1 d . . .
H18A H 0.4744 0.0714 0.1044 0.035 Uiso 1 1 calc R . .
H18B H 0.5703 0.0464 0.1838 0.035 Uiso 1 1 calc R . .
N21 N 0.37771(14) 0.1451(2) 0.19488(8) 0.0246(4) Uani 1 1 d . . .
N22 N 0.39218(15) 0.1750(2) 0.27057(8) 0.0271(4) Uani 1 1 d . . .
C23 C 0.26112(18) 0.1968(3) 0.28798(11) 0.0304(4) Uani 1 1 d . . .
H23 H 0.2369 0.2186 0.3380 0.037 Uiso 1 1 calc R . .
C24 C 0.16387(18) 0.1836(3) 0.22381(11) 0.0324(5) Uani 1 1 d . . .
H24 H 0.0642 0.1943 0.2214 0.039 Uiso 1 1 calc R . .
C25 C 0.24191(18) 0.1522(3) 0.16544(11) 0.0310(5) Uani 1 1 d . . .
H25 H 0.2071 0.1378 0.1133 0.037 Uiso 1 1 calc R . .
C31 C 0.89715(17) 1.2786(3) 0.01090(10) 0.0255(4) Uani 1 1 d . . .
O31 O 0.77253(13) 1.2171(2) -0.01719(8) 0.0322(4) Uani 1 1 d . . .
H31 H 0.754(2) 1.114(3) 0.0057(13) 0.039 Uiso 1 1 d . . .
O32 O 0.97582(13) 1.1949(2) 0.05651(8) 0.0377(4) Uani 1 1 d . . .
C32 C 0.93136(17) 1.4630(2) -0.01942(9) 0.0261(4) Uani 1 1 d . . .
H32A H 0.8541 1.5492 -0.0117 0.039 Uiso 1 1 calc R . .
H32B H 0.9380 1.4536 -0.0749 0.039 Uiso 1 1 calc R . .

loop_
_atom_site_aniso_label
_atom_site_aniso_U_11
_atom_site_aniso_U_22
_atom_site_aniso_U_33
_atom_site_aniso_U_23
_atom_site_aniso_U_13
_atom_site_aniso_U_12
C11 0.0265(8) 0.0252(10) 0.0247(9) -0.0001(7) 0.0045(7) -0.0014(7)
C12 0.0246(8) 0.0311(10) 0.0267(9) 0.0013(8) 0.0002(7) -0.0016(7)
C13 0.0277(8) 0.0295(11) 0.0299(10) 0.0036(8) 0.0031(7) 0.0021(7)
C14 0.0258(8) 0.0267(10) 0.0267(9) -0.0007(7) 0.0069(7) -0.0009(7)
C15 0.0231(8) 0.0344(12) 0.0385(10) 0.0044(9) 0.0005(7) -0.0018(7)
C16 0.0258(9) 0.0297(11) 0.0350(10) 0.0047(8) 0.0009(7) 0.0009(7)
C17 0.0258(8) 0.0259(10) 0.0238(9) 0.0009(7) 0.0034(7) 0.0006(7)
N17 0.0285(8) 0.0286(10) 0.0338(9) 0.0085(7) -0.0041(7) -0.0047(7)
O17 0.0273(6) 0.0302(8) 0.0377(8) 0.0098(6) -0.0035(5) -0.0038(5)
C18 0.0292(8) 0.0274(11) 0.0322(10) -0.0006(8) 0.0078(7) -0.0008(7)
N21 0.0235(7) 0.0240(8) 0.0262(8) 0.0001(6) 0.0020(6) -0.0035(6)
N22 0.0269(7) 0.0273(9) 0.0264(8) -0.0005(7) -0.0009(6) -0.0009(6)
C23 0.0311(9) 0.0310(11) 0.0295(10) -0.0008(8) 0.0047(7) 0.0012(8)
C24 0.0234(8) 0.0322(11) 0.0406(11) 0.0003(8) -0.0005(8) -0.0008(7)
C25 0.0271(9) 0.0330(11) 0.0310(10) 0.0003(8) -0.0053(7) -0.0045(7)
C31 0.0245(8) 0.0288(10) 0.0234(9) -0.0002(7) 0.0035(7) -0.0001(7)
O31 0.0287(6) 0.0317(8) 0.0343(7) 0.0077(6) -0.0052(5) -0.0088(6)
O32 0.0283(7) 0.0346(8) 0.0477(9) 0.0145(7) -0.0077(6) -0.0055(6)
C32 0.0270(8) 0.0254(10) 0.0256(9) 0.0013(7) 0.0014(7) -0.0020(7)

loop_
_geom_bond_atom_site_label_1
_geom_bond_atom_site_label_2
_geom_bond_distance
_geom_bond_site_symmetry_2
_geom_bond_publ_flag
C11 C12 1.391(2) . ?
C11 C16 1.393(2) . ?
C11 C17 1.486(3) . ?
C12 C13 1.382(3) . ?
C12 H12 0.9500 . ?
C13 C14 1.385(2) . ?
C13 H13 0.9500 . ?
C14 C15 1.383(3) . ?
C14 C18 1.512(3) . ?
C15 C16 1.378(3) . ?
C15 H15 0.9500 . ?
C16 H16 0.9500 . ?
C17 O17 1.243(2) . ?
C17 N17 1.326(2) . ?
N17 H17A 0.89(2) . ?
N17 H17B 0.94(2) . ?
C18 N21 1.445(2) . ?
C18 H18A 0.9900 . ?
C18 H18B 0.9900 . ?
N21 C25 1.344(2) . ?
N21 N22 1.347(2) . ?
N22 C23 1.328(2) . ?
C23 C24 1.389(3) . ?
C23 H23 0.9500 . ?
C24 C25 1.354(3) . ?
C24 H24 0.9500 . ?
C25 H25 0.9500 . ?
C31 O32 1.207(2) . ?
C31 O31 1.317(2) . ?
C31 C32 1.500(3) . ?
O31 H31 0.88(3) . ?
C32 C32 1.512(3) 3_785 ?
C32 H32A 0.9900 . ?
C32 H32B 0.9900 . ?
